data_7215097
loop_
_publ_author_name
'Du, Dong-Ying'
'Qin, Jun-Sheng'
'Wang, Chun-Gang'
'Liu, Xian-Chun'
'Li, Shun-Li'
'Su, Zhong-Min'
'Wang, Xin-Long'
'Lan, Ya-Qian'
'Wang, En-Bo'

_publ_section_title
;
 Redox-active polyoxometalate-based crystalline material-immobilized noble
 metal nanoparticles: spontaneous reduction and synergistic catalytic
 activity
;
_journal_issue 39
_journal_name_full 'Journal of Materials Chemistry'
_journal_page_first 21040
_journal_paper_doi 10.1039/c2jm33959e
_journal_volume 22
_journal_year 2012
_chemical_formula_moiety 'H344 Mn40 Mo96 Na24 O634 P68'
_chemical_formula_sum 'H344 Mn40 Mo96 Na24 O634 P68'
_chemical_formula_weight 24556.31
_chemical_name_systematic
;
?
;
_space_group_IT_number 142
_symmetry_cell_setting tetragonal
_symmetry_space_group_name_Hall '-I 4bd 2c'
_symmetry_space_group_name_H-M 'I 41/a c d :2'
_atom_sites_solution_hydrogens none
_atom_sites_solution_primary direct
_atom_sites_solution_secondary difmap
_audit_creation_method SHELXL-97
_cell_angle_alpha 90.0000(10)
_cell_angle_beta 90.0000(10)
_cell_angle_gamma 90.0000(10)
_cell_formula_units_Z 2
_cell_length_a 27.0880(13)
_cell_length_b 27.0880(13)
_cell_length_c 41.2550(14)
_cell_measurement_temperature 293(2)
_cell_volume 30271(2)
_computing_cell_refinement 'SMART (Bruker, 1997)'
_computing_data_collection 'SMART (Bruker, 1997)'
_computing_data_reduction SAINT
_computing_molecular_graphics 'SHELXTL-PLUS (Sheldrick, 1990)'
_computing_publication_material SHELXL-97
_computing_structure_refinement 'SHELXL-97 (Sheldrick, 1997)'
_computing_structure_solution 'SHELXS-97(Sheldrick, 1997)'
_diffrn_ambient_temperature 293(2)
_diffrn_measured_fraction_theta_full 0.986
_diffrn_measured_fraction_theta_max 0.986
_diffrn_measurement_device_type 'Bruker APEX CCD area-detector'
_diffrn_measurement_method '\w scans'
_diffrn_radiation_monochromator graphite
_diffrn_radiation_source 'fine-focus sealed tube'
_diffrn_radiation_type MoK\a
_diffrn_radiation_wavelength 0.71069
_diffrn_reflns_av_R_equivalents 0.0459
_diffrn_reflns_av_sigmaI/netI 0.0260
_diffrn_reflns_limit_h_max 30
_diffrn_reflns_limit_h_min -36
_diffrn_reflns_limit_k_max 22
_diffrn_reflns_limit_k_min -36
_diffrn_reflns_limit_l_max 51
_diffrn_reflns_limit_l_min -54
_diffrn_reflns_number 88182
_diffrn_reflns_theta_full 28.27
_diffrn_reflns_theta_max 28.27
_diffrn_reflns_theta_min 1.45
_exptl_absorpt_coefficient_mu 3.041
_exptl_absorpt_correction_T_max 0.6106
_exptl_absorpt_correction_T_min 0.5289
_exptl_absorpt_correction_type multi-scan
_exptl_absorpt_process_details 'SADABS(Sheldrick, 1996)'
_exptl_crystal_density_diffrn 2.694
_exptl_crystal_density_method 'not measured'
_exptl_crystal_F_000 23464
_exptl_crystal_size_max 0.24
_exptl_crystal_size_mid 0.20
_exptl_crystal_size_min 0.18
_refine_diff_density_max 2.143
_refine_diff_density_min -1.493
_refine_diff_density_rms 0.263
_refine_ls_extinction_method none
_refine_ls_goodness_of_fit_ref 1.075
_refine_ls_hydrogen_treatment none
_refine_ls_matrix_type full
_refine_ls_number_parameters 471
_refine_ls_number_reflns 9272
_refine_ls_number_restraints 0
_refine_ls_restrained_S_all 1.075
_refine_ls_R_factor_all 0.0574
_refine_ls_R_factor_gt 0.0451
_refine_ls_shift/su_max 0.047
_refine_ls_shift/su_mean 0.001
_refine_ls_structure_factor_coef Fsqd
_refine_ls_weighting_details 'calc w=1/[\s^2^(Fo^2^)+(0.0700P)^2^+528.9536P] where P=(Fo^2^+2Fc^2^)/3'
_refine_ls_weighting_scheme calc
_refine_ls_wR_factor_gt 0.1305
_refine_ls_wR_factor_ref 0.1393
_reflns_number_gt 7584
_reflns_number_total 9272
_reflns_threshold_expression >2\s(I)
_cod_data_source_file c2jm33959e.txt
_cod_data_source_block mm
_cod_original_sg_symbol_Hall -I4bd2c
_cod_original_sg_symbol_H-M I41/acd
_cod_database_code 7215097

loop_
_symmetry_equiv_pos_as_xyz
'x, y, z'
'-x, -y+1/2, z'
'x, -y, -z+1/2'
'-x+1/2, y, -z'
'-y+1/4, -x+1/4, -z+1/4'
'y+3/4, x+1/4, -z+1/4'
'y+1/4, -x+1/4, z+3/4'
'-y+1/4, x+3/4, z+1/4'
'x+1/2, y+1/2, z+1/2'
'-x+1/2, -y+1, z+1/2'
'x+1/2, -y+1/2, -z+1'
'-x+1, y+1/2, -z+1/2'
'-y+3/4, -x+3/4, -z+3/4'
'y+5/4, x+3/4, -z+3/4'
'y+3/4, -x+3/4, z+5/4'
'-y+3/4, x+5/4, z+3/4'
'-x, -y, -z'
'x, y-1/2, -z'
'-x, y, z-1/2'
'x-1/2, -y, z'
'y-1/4, x-1/4, z-1/4'
'-y-3/4, -x-1/4, z-1/4'
'-y-1/4, x-1/4, -z-3/4'
'y-1/4, -x-3/4, -z-1/4'
'-x+1/2, -y+1/2, -z+1/2'
'x+1/2, y, -z+1/2'
'-x+1/2, y+1/2, z'
'x, -y+1/2, z+1/2'
'y+1/4, x+1/4, z+1/4'
'-y-1/4, -x+1/4, z+1/4'
'-y+1/4, x+1/4, -z-1/4'
'y+1/4, -x-1/4, -z+1/4'

loop_
_atom_site_label
_atom_site_type_symbol
_atom_site_fract_x
_atom_site_fract_y
_atom_site_fract_z
_atom_site_U_iso_or_equiv
_atom_site_adp_type
_atom_site_occupancy
_atom_site_symmetry_multiplicity
_atom_site_calc_flag
_atom_site_refinement_flags
O1 O 0.92161(17) 0.20664(17) 0.93544(12) 0.0277(10) Uani 1 1 d .
O2 O 0.86651(15) 0.16079(16) 0.97353(10) 0.0207(8) Uani 1 1 d .
O1W O 1.1260(6) 0.0413(5) 0.9742(5) 0.178(7) Uani 1 1 d .
O3 O 0.82789(16) 0.20776(15) 0.92813(10) 0.0202(8) Uani 1 1 d .
O2W O 0.9253(2) 0.11913(19) 0.89392(13) 0.0365(11) Uiso 1 1 d .
O4 O 0.86672(15) 0.25365(16) 0.97377(10) 0.0209(8) Uani 1 1 d .
O3W O 0.9158(6) 0.9967(6) 0.9178(4) 0.076(4) Uiso 0.50 1 d P
O5 O 0.92431(17) 0.10512(18) 1.01544(11) 0.0301(10) Uani 1 1 d .
O4W O 0.6846(3) 0.1920(3) 0.8168(2) 0.083(2) Uiso 1 1 d .
O6 O 0.87931(17) 0.05524(18) 0.97226(12) 0.0307(10) Uani 1 1 d .
O5W O 0.6552(5) 0.1917(5) 0.8695(3) 0.135(4) Uiso 1 1 d .
O7 O 0.9637(2) 0.0881(2) 0.96075(14) 0.0462(15) Uani 1 1 d .
O6W O 0.8586(5) 0.5376(5) 0.9226(3) 0.132(4) Uiso 1 1 d .
O8 O 0.9554(3) 0.0219(2) 1.00051(18) 0.0616(19) Uani 1 1 d .
O7W O 0.6331(8) 0.2595(8) 0.8131(5) 0.094(6) Uiso 0.50 1 d P
O9 O 0.82257(16) 0.10554(16) 1.01594(10) 0.0227(9) Uani 1 1 d .
O8W O 0.6515(3) 0.0985(3) 0.8750 0.071(3) Uiso 1 2 d S
O10 O 0.77905(18) 0.04442(18) 0.96631(12) 0.0312(10) Uani 1 1 d .
O9W O 0.8262(10) 0.0714(10) 0.8446(6) 0.081(7) Uiso 0.33 1 d P
O11 O 0.83502(16) 0.10348(17) 0.92058(10) 0.0249(9) Uani 1 1 d .
O10W O 0.8483(10) 0.8991(10) 0.9442(6) 0.080(7) Uiso 0.33 1 d P
O12 O 0.76654(15) 0.14804(16) 0.96564(10) 0.0198(8) Uani 1 1 d .
O11W O 0.5508(13) 0.1992(13) 0.8750 0.074(12) Uiso 0.25 2 d SP
O13 O 0.73004(18) 0.10455(18) 0.90766(12) 0.0309(10) Uani 1 1 d .
O12W O 0.767(2) 0.996(2) 0.8645(12) 0.087(16) Uiso 0.17 1 d P
O14 O 0.73118(16) 0.20774(16) 0.91647(10) 0.0213(9) Uani 1 1 d .
O13W O 0.6674(14) 0.2380(14) 0.8282(9) 0.047(8) Uiso 0.17 1 d P
O15 O 1.08760(17) 0.04546(18) 0.87791(11) 0.0294(10) Uani 1 1 d .
O16 O 0.99394(17) 0.04138(17) 0.87788(11) 0.0272(9) Uani 1 1 d .
O17 O 1.0375(2) 0.1053(2) 0.91039(17) 0.0532(18) Uani 1 1 d .
O18 O 1.0420(2) 0.0165(3) 0.92665(14) 0.0559(17) Uani 1 1 d .
O19 O 0.72792(18) 0.31300(19) 0.91012(12) 0.0316(10) Uani 1 1 d .
O20 O 0.76630(15) 0.26723(16) 0.96648(10) 0.0200(8) Uani 1 1 d .
O21 O 1.16683(16) 0.18820(17) 0.92041(10) 0.0235(9) Uani 1 1 d .
O22 O 1.11667(18) 0.14692(18) 0.96883(11) 0.0299(10) Uani 1 1 d .
O23 O 0.78187(19) 0.37085(17) 0.96740(12) 0.0314(10) Uani 1 1 d .
O24 O 0.92581(18) 0.30979(18) 1.01639(11) 0.0293(10) Uani 1 1 d .
O25 O 1.03015(18) 0.17729(19) 0.96456(12) 0.0320(11) Uani 1 1 d .
O26 O 1.0518(2) 0.10405(19) 1.00060(13) 0.0370(12) Uani 1 1 d .
O27 O 0.82335(16) 0.30985(16) 1.01635(11) 0.0235(9) Uani 1 1 d .
O28 O 0.87864(19) 0.2663(2) 1.06853(11) 0.0327(11) Uani 1 1 d .
O29 O 0.92810(16) 0.20792(17) 1.01984(11) 0.0252(9) Uani 1 1 d .
O30 O 0.87862(18) 0.14783(19) 1.06768(11) 0.0314(10) Uani 1 1 d .
O31 O 0.82152(16) 0.20795(15) 1.02541(10) 0.0213(9) Uani 1 1 d .
O32 O 1.0112(3) 0.2025(4) 0.8957(2) 0.097(3) Uani 1 1 d .
Na1 Na 1.08633(14) 0.1745(2) 0.90850(12) 0.0878(18) Uani 1 1 d .
Na2 Na 1.0000 0.2500 0.9856(2) 0.092(2) Uani 1 2 d S
P1 P 0.93014(6) 0.06803(7) 0.98734(4) 0.0251(3) Uani 1 1 d .
P2 P 1.04057(6) 0.05297(7) 0.89856(4) 0.0236(3) Uani 1 1 d .
P3 P 1.06705(6) 0.15413(6) 0.98738(4) 0.0235(3) Uani 1 1 d .
P4 P 0.87230(5) 0.20714(6) 0.95190(4) 0.0179(3) Uani 1 1 d .
P5 P 1.0000 0.2500 0.8750 0.0306(7) Uani 1 4 d S
Mn1 Mn 0.97759(4) 0.15037(4) 0.93025(3) 0.0310(2) Uani 1 1 d .
Mn2 Mn 0.7500 0.20726(5) 1.0000 0.0191(3) Uani 1 2 d S
Mn3 Mn 1.03362(5) 0.04253(4) 0.97351(3) 0.0403(3) Uani 1 1 d .
Mo1 Mo 0.773218(19) 0.272641(19) 0.918974(12) 0.01885(12) Uani 1 1 d .
Mo2 Mo 0.775688(19) 0.143714(19) 0.918302(12) 0.01917(12) Uani 1 1 d .
Mo3 Mo 0.816636(19) 0.319847(19) 0.965781(12) 0.01961(12) Uani 1 1 d .
Mo4 Mo 0.815729(19) 0.094413(19) 0.965657(12) 0.01991(12) Uani 1 1 d .
Mo5 Mo 0.876147(19) 0.15994(2) 1.027724(12) 0.02061(12) Uani 1 1 d .
Mo6 Mo 0.876217(19) 0.25580(2) 1.028429(12) 0.02040(12) Uani 1 1 d .

loop_
_atom_site_aniso_label
_atom_site_aniso_U_11
_atom_site_aniso_U_22
_atom_site_aniso_U_33
_atom_site_aniso_U_23
_atom_site_aniso_U_13
_atom_site_aniso_U_12
O1 0.021(2) 0.030(2) 0.032(2) -0.0032(19) 0.0093(18) 0.0002(18)
O2 0.020(2) 0.021(2) 0.021(2) 0.0004(16) 0.0014(16) 0.0004(16)
O1W 0.190(16) 0.085(9) 0.26(2) -0.030(10) 0.032(14) -0.013(9)
O3 0.021(2) 0.021(2) 0.019(2) -0.0002(16) 0.0005(16) -0.0031(16)
O4 0.019(2) 0.024(2) 0.0200(19) -0.0009(16) 0.0013(16) -0.0021(17)
O5 0.027(2) 0.036(3) 0.027(2) -0.001(2) -0.0018(19) 0.010(2)
O6 0.025(2) 0.025(2) 0.042(3) -0.002(2) -0.001(2) 0.0036(19)
O7 0.036(3) 0.066(4) 0.037(3) -0.013(3) 0.011(2) -0.018(3)
O8 0.083(5) 0.041(3) 0.060(4) -0.001(3) -0.021(4) 0.035(3)
O9 0.022(2) 0.026(2) 0.020(2) 0.0023(17) 0.0041(16) -0.0009(17)
O10 0.030(3) 0.028(2) 0.036(3) 0.004(2) 0.003(2) -0.004(2)
O11 0.021(2) 0.029(2) 0.024(2) -0.0027(18) 0.0056(17) 0.0042(18)
O12 0.019(2) 0.022(2) 0.019(2) -0.0006(16) 0.0022(16) -0.0002(16)
O13 0.029(2) 0.032(3) 0.032(2) -0.001(2) -0.0006(19) -0.009(2)
O14 0.019(2) 0.024(2) 0.020(2) -0.0007(16) 0.0002(16) -0.0016(17)
O15 0.027(2) 0.041(3) 0.020(2) -0.0086(19) 0.0000(18) 0.006(2)
O16 0.026(2) 0.033(2) 0.023(2) -0.0035(18) 0.0028(18) -0.0011(19)
O17 0.028(3) 0.059(4) 0.072(4) -0.042(3) 0.014(3) -0.006(3)
O18 0.059(4) 0.078(5) 0.031(3) 0.024(3) 0.007(3) 0.013(3)
O19 0.030(3) 0.033(3) 0.031(2) 0.003(2) -0.002(2) 0.005(2)
O20 0.019(2) 0.023(2) 0.0177(19) 0.0003(16) 0.0034(15) -0.0024(17)
O21 0.021(2) 0.029(2) 0.021(2) -0.0026(17) -0.0030(17) -0.0031(18)
O22 0.030(2) 0.028(2) 0.031(2) -0.0062(19) 0.0018(19) -0.008(2)
O23 0.035(3) 0.023(2) 0.036(3) -0.0017(19) 0.002(2) 0.003(2)
O24 0.032(2) 0.034(3) 0.023(2) 0.0020(19) -0.0010(19) -0.012(2)
O25 0.028(2) 0.034(3) 0.034(3) -0.001(2) -0.009(2) -0.003(2)
O26 0.046(3) 0.032(3) 0.032(3) 0.005(2) -0.002(2) -0.016(2)
O27 0.025(2) 0.024(2) 0.021(2) -0.0016(17) 0.0056(17) -0.0001(18)
O28 0.036(3) 0.042(3) 0.020(2) -0.003(2) 0.0001(19) -0.005(2)
O29 0.018(2) 0.031(2) 0.026(2) 0.0016(18) 0.0007(17) 0.0003(18)
O30 0.033(3) 0.037(3) 0.024(2) 0.003(2) -0.0009(19) 0.003(2)
O31 0.020(2) 0.021(2) 0.023(2) -0.0013(16) 0.0027(16) -0.0016(16)
O32 0.045(4) 0.138(9) 0.110(7) 0.049(6) 0.020(5) 0.013(5)
Na1 0.0298(19) 0.159(5) 0.074(3) 0.037(3) -0.0120(19) -0.028(3)
Na2 0.088(5) 0.043(3) 0.145(7) 0.000 0.000 0.025(3)
P1 0.0210(8) 0.0321(9) 0.0223(8) -0.0017(6) 0.0009(6) 0.0105(7)
P2 0.0258(8) 0.0327(9) 0.0123(7) -0.0029(6) 0.0014(6) 0.0041(7)
P3 0.0234(8) 0.0246(8) 0.0224(7) 0.0023(6) -0.0022(6) -0.0079(6)
P4 0.0156(7) 0.0198(7) 0.0184(7) 0.0003(5) 0.0019(5) -0.0004(5)
P5 0.0302(11) 0.0302(11) 0.0314(17) 0.000 0.000 0.000
Mn1 0.0210(5) 0.0440(6) 0.0280(5) -0.0107(5) -0.0007(4) 0.0023(4)
Mn2 0.0188(6) 0.0206(6) 0.0180(6) 0.000 0.0024(5) 0.000
Mn3 0.0641(8) 0.0226(5) 0.0343(6) 0.0002(4) 0.0016(5) 0.0005(5)
Mo1 0.0189(2) 0.0211(2) 0.0166(2) 0.00142(18) 0.00208(18) -0.00025(19)
Mo2 0.0191(2) 0.0213(3) 0.0172(2) -0.00054(18) 0.00266(18) -0.00141(19)
Mo3 0.0198(2) 0.0197(2) 0.0194(2) 0.00037(18) 0.00183(18) -0.00206(19)
Mo4 0.0186(2) 0.0196(2) 0.0216(2) 0.00014(19) 0.00275(19) 0.00142(19)
Mo5 0.0184(2) 0.0246(3) 0.0188(2) 0.00225(19) 0.00074(18) 0.0026(2)
Mo6 0.0187(2) 0.0249(3) 0.0176(2) 0.00005(19) 0.00117(18) -0.0028(2)

loop_
_atom_type_symbol
_atom_type_description
_atom_type_scat_dispersion_real
_atom_type_scat_dispersion_imag
_atom_type_scat_source
H H 0.0000 0.0000 'International Tables Vol C Tables 4.2.6.8 and 6.1.1.4'
O O 0.0106 0.0060 'International Tables Vol C Tables 4.2.6.8 and 6.1.1.4'
Na Na 0.0362 0.0249 'International Tables Vol C Tables 4.2.6.8 and 6.1.1.4'
P P 0.1023 0.0942 'International Tables Vol C Tables 4.2.6.8 and 6.1.1.4'
Mn Mn 0.3368 0.7283 'International Tables Vol C Tables 4.2.6.8 and 6.1.1.4'
Mo Mo -1.6832 0.6857 'International Tables Vol C Tables 4.2.6.8 and 6.1.1.4'

loop_
_geom_angle_atom_site_label_1
_geom_angle_atom_site_label_2
_geom_angle_atom_site_label_3
_geom_angle
_geom_angle_site_symmetry_1
_geom_angle_site_symmetry_3
P4 O1 Mn1 132.6(3) . .
P4 O2 Mo5 124.7(2) . .
P4 O2 Mo4 128.1(2) . .
Mo5 O2 Mo4 101.69(16) . .
P4 O3 Mo2 125.9(2) . .
P4 O3 Mo1 127.1(2) . .
Mo2 O3 Mo1 98.71(16) . .
Mn1 O2W Na1 114.1(3) . 24_677
P4 O4 Mo6 125.8(2) . .
P4 O4 Mo3 127.8(2) . .
Mo6 O4 Mo3 101.04(16) . .
P1 O5 Mo5 136.6(3) . .
P1 O6 Mo4 133.4(3) . .
P1 O7 Mn1 144.0(4) . .
P1 O7 Mn3 97.7(3) . .
Mn1 O7 Mn3 114.2(2) . .
P1 O8 Mn3 160.0(5) . 17_757
P1 O8 Mn3 92.3(4) . .
Mn3 O8 Mn3 107.6(3) 17_757 .
Mo4 O9 Mo5 112.65(19) . .
Mo2 O11 Mo4 83.97(17) . .
Mo4 O12 Mo2 82.63(16) . .
Mo4 O12 Mn2 132.7(2) . .
Mo2 O12 Mn2 135.3(2) . .
Mo1 O14 Mo2 112.10(19) . .
O7W O13W O4W 119(3) . .
P2 O15 Mo2 138.8(3) . 31_647
P2 O16 Mo1 138.2(3) . 31_647
P2 O17 Mn1 133.5(3) . .
P2 O17 Na1 136.7(4) . .
Mn1 O17 Na1 89.1(3) . .
P2 O18 Mn3 119.1(4) . .
Mo3 O20 Mo1 82.31(15) . .
Mo3 O20 Mn2 133.5(2) . .
Mo1 O20 Mn2 134.8(2) . .
Mo3 O21 Mo1 84.12(17) 2_755 2_755
Mo3 O21 Na1 114.4(2) 2_755 .
Mo1 O21 Na1 152.7(3) 2_755 .
P3 O22 Mo3 138.2(3) . 2_755
P3 O22 Na1 98.9(3) . .
Mo3 O22 Na1 95.2(2) 2_755 .
P3 O24 Mo6 135.8(3) 2_755 .
P3 O24 Na2 85.8(2) 2_755 .
Mo6 O24 Na2 99.40(19) . .
P3 O25 Mn1 135.5(3) . .
P3 O25 Na2 110.8(3) . .
Mn1 O25 Na2 107.8(2) . .
P3 O25 Na1 98.4(3) . .
Mn1 O25 Na1 78.68(18) . .
Na2 O25 Na1 122.2(3) . .
P3 O26 Mn3 126.2(3) . .
Mo6 O27 Mo3 112.41(19) . .
Mo5 O29 Mo6 83.82(17) . .
Mo5 O29 Na2 154.8(3) . .
Mo6 O29 Na2 109.86(19) . .
Mo6 O31 Mo5 82.34(17) . .
Mo6 O31 Mn2 134.1(2) . .
Mo5 O31 Mn2 132.6(2) . .
P5 O32 Mn1 142.7(5) . .
P5 O32 Na1 125.5(5) . .
Mn1 O32 Na1 90.3(3) . .
O32 Na1 O21 150.7(4) . .
O32 Na1 O17 76.1(3) . .
O21 Na1 O17 132.9(3) . .
O32 Na1 O2W 103.6(3) . 31_647
O21 Na1 O2W 73.7(2) . 31_647
O17 Na1 O2W 108.5(3) . 31_647
O32 Na1 O22 125.7(3) . .
O21 Na1 O22 63.69(18) . .
O17 Na1 O22 85.4(3) . .
O2W Na1 O22 130.8(2) 31_647 .
O32 Na1 O25 71.8(3) . .
O21 Na1 O25 110.1(2) . .
O17 Na1 O25 71.2(2) . .
O2W Na1 O25 175.3(3) 31_647 .
O22 Na1 O25 53.89(17) . .
O32 Na1 Mn1 44.4(2) . .
O21 Na1 Mn1 150.8(2) . .
O17 Na1 Mn1 44.06(15) . .
O2W Na1 Mn1 135.0(2) 31_647 .
O22 Na1 Mn1 87.99(16) . .
O25 Na1 Mn1 41.71(12) . .
O32 Na1 P3 98.2(3) . .
O21 Na1 P3 88.07(18) . .
O17 Na1 P3 75.1(2) . .
O2W Na1 P3 158.1(2) 31_647 .
O22 Na1 P3 27.45(12) . .
O25 Na1 P3 26.55(11) . .
Mn1 Na1 P3 62.74(9) . .
O32 Na1 P5 22.1(2) . .
O21 Na1 P5 130.6(3) . .
O17 Na1 P5 96.2(2) . .
O2W Na1 P5 88.54(18) 31_647 .
O22 Na1 P5 138.0(2) . .
O25 Na1 P5 86.85(17) . .
Mn1 Na1 P5 66.25(9) . .
P3 Na1 P5 112.81(16) . .
O32 Na1 Mo3 145.0(4) . 2_755
O21 Na1 Mo3 29.90(13) . 2_755
O17 Na1 Mo3 116.2(3) . 2_755
O2W Na1 Mo3 102.76(17) 31_647 2_755
O22 Na1 Mo3 34.70(11) . 2_755
O25 Na1 Mo3 81.33(15) . 2_755
Mn1 Na1 Mo3 120.92(14) . 2_755
P3 Na1 Mo3 58.18(8) . 2_755
P5 Na1 Mo3 139.1(2) . 2_755
O25 Na2 O25 135.7(5) . 2_755
O25 Na2 O29 107.86(16) . 2_755
O25 Na2 O29 95.35(17) 2_755 2_755
O25 Na2 O29 95.35(17) . .
O25 Na2 O29 107.86(16) 2_755 .
O29 Na2 O29 115.9(4) 2_755 .
O25 Na2 O24 153.63(17) . .
O25 Na2 O24 55.73(16) 2_755 .
O29 Na2 O24 92.0(2) 2_755 .
O29 Na2 O24 59.71(17) . .
O25 Na2 O24 55.73(16) . 2_755
O25 Na2 O24 153.64(17) 2_755 2_755
O29 Na2 O24 59.71(17) 2_755 2_755
O29 Na2 O24 92.0(2) . 2_755
O24 Na2 O24 127.6(4) . 2_755
O25 Na2 P3 155.9(3) . 2_755
O25 Na2 P3 26.44(13) 2_755 2_755
O29 Na2 P3 93.20(14) 2_755 2_755
O29 Na2 P3 85.36(13) . 2_755
O24 Na2 P3 29.33(10) . 2_755
O24 Na2 P3 148.3(3) 2_755 2_755
O25 Na2 P3 26.44(13) . .
O25 Na2 P3 155.9(3) 2_755 .
O29 Na2 P3 85.36(13) 2_755 .
O29 Na2 P3 93.20(14) . .
O24 Na2 P3 148.3(3) . .
O24 Na2 P3 29.33(10) 2_755 .
P3 Na2 P3 177.3(3) 2_755 .
O25 Na2 Mn1 34.55(15) . .
O25 Na2 Mn1 110.1(3) 2_755 .
O29 Na2 Mn1 141.61(12) 2_755 .
O29 Na2 Mn1 83.79(11) . .
O24 Na2 Mn1 125.91(12) . .
O24 Na2 Mn1 88.61(11) 2_755 .
P3 Na2 Mn1 122.31(18) 2_755 .
P3 Na2 Mn1 59.70(7) . .
O25 Na2 Mn1 110.1(3) . 2_755
O25 Na2 Mn1 34.55(15) 2_755 2_755
O29 Na2 Mn1 83.79(11) 2_755 2_755
O29 Na2 Mn1 141.61(12) . 2_755
O24 Na2 Mn1 88.61(11) . 2_755
O24 Na2 Mn1 125.91(12) 2_755 2_755
P3 Na2 Mn1 59.70(7) 2_755 2_755
P3 Na2 Mn1 122.31(18) . 2_755
Mn1 Na2 Mn1 100.9(2) . 2_755
O7 P1 O8 106.3(4) . .
O7 P1 O5 111.7(3) . .
O8 P1 O5 108.2(3) . .
O7 P1 O6 108.7(3) . .
O8 P1 O6 111.0(4) . .
O5 P1 O6 110.9(3) . .
O7 P1 Mn3 51.4(3) . .
O8 P1 Mn3 56.6(3) . .
O5 P1 Mn3 113.3(2) . .
O6 P1 Mn3 135.7(2) . .
O17 P2 O18 111.5(4) . .
O17 P2 O15 110.4(3) . .
O18 P2 O15 108.2(3) . .
O17 P2 O16 108.9(3) . .
O18 P2 O16 107.9(3) . .
O15 P2 O16 109.9(3) . .
O25 P3 O26 114.5(3) . .
O25 P3 O24 107.5(3) . 2_755
O26 P3 O24 108.6(3) . 2_755
O25 P3 O22 108.5(3) . .
O26 P3 O22 107.4(3) . .
O24 P3 O22 110.4(3) 2_755 .
O25 P3 Na2 42.7(2) . .
O26 P3 Na2 125.7(2) . .
O24 P3 Na2 64.9(2) 2_755 .
O22 P3 Na2 125.8(2) . .
O25 P3 Na1 55.1(2) . .
O26 P3 Na1 122.6(2) . .
O24 P3 Na1 128.7(2) 2_755 .
O22 P3 Na1 53.7(2) . .
Na2 P3 Na1 86.1(2) . .
O1 P4 O2 110.1(3) . .
O1 P4 O3 113.9(3) . .
O2 P4 O3 107.1(2) . .
O1 P4 O4 110.9(3) . .
O2 P4 O4 108.2(2) . .
O3 P4 O4 106.4(2) . .
O32 P5 O32 107.2(4) 2_755 31_647
O32 P5 O32 114.2(8) 2_755 .
O32 P5 O32 107.2(4) 31_647 .
O32 P5 O32 107.2(4) 2_755 24_677
O32 P5 O32 114.2(8) 31_647 24_677
O32 P5 O32 107.2(4) . 24_677
O32 P5 Na1 32.4(3) 2_755 2_755
O32 P5 Na1 131.8(3) 31_647 2_755
O32 P5 Na1 113.8(3) . 2_755
O32 P5 Na1 77.0(4) 24_677 2_755
O32 P5 Na1 77.0(4) 2_755 31_647
O32 P5 Na1 32.4(3) 31_647 31_647
O32 P5 Na1 131.8(3) . 31_647
O32 P5 Na1 113.8(3) 24_677 31_647
Na1 P5 Na1 99.51(7) 2_755 31_647
O32 P5 Na1 113.8(3) 2_755 .
O32 P5 Na1 77.0(4) 31_647 .
O32 P5 Na1 32.4(3) . .
O32 P5 Na1 131.8(3) 24_677 .
Na1 P5 Na1 132.03(18) 2_755 .
Na1 P5 Na1 99.51(7) 31_647 .
O32 P5 Na1 131.8(3) 2_755 24_677
O32 P5 Na1 113.8(3) 31_647 24_677
O32 P5 Na1 77.0(4) . 24_677
O32 P5 Na1 32.4(3) 24_677 24_677
Na1 P5 Na1 99.51(7) 2_755 24_677
Na1 P5 Na1 132.03(18) 31_647 24_677
Na1 P5 Na1 99.51(7) . 24_677
O25 Mn1 O7 89.8(2) . .
O25 Mn1 O1 99.3(2) . .
O7 Mn1 O1 112.0(2) . .
O25 Mn1 O17 86.8(2) . .
O7 Mn1 O17 84.9(3) . .
O1 Mn1 O17 161.9(3) . .
O25 Mn1 O32 86.2(3) . .
O7 Mn1 O32 163.6(3) . .
O1 Mn1 O32 84.4(3) . .
O17 Mn1 O32 79.0(3) . .
O25 Mn1 O2W 177.1(2) . .
O7 Mn1 O2W 89.1(2) . .
O1 Mn1 O2W 83.62(19) . .
O17 Mn1 O2W 90.4(2) . .
O32 Mn1 O2W 94.1(3) . .
O25 Mn1 Na1 59.62(17) . .
O7 Mn1 Na1 119.75(19) . .
O1 Mn1 Na1 122.58(18) . .
O17 Mn1 Na1 46.8(2) . .
O32 Mn1 Na1 45.3(2) . .
O2W Mn1 Na1 118.77(17) . .
O25 Mn1 Na2 37.67(15) . .
O7 Mn1 Na2 104.43(19) . .
O1 Mn1 Na2 61.64(14) . .
O17 Mn1 Na2 122.14(15) . .
O32 Mn1 Na2 81.9(3) . .
O2W Mn1 Na2 145.22(15) . .
Na1 Mn1 Na2 82.35(13) . .
O20 Mn2 O20 83.6(2) 4_657 .
O20 Mn2 O12 178.96(16) 4_657 .
O20 Mn2 O12 95.39(16) . .
O20 Mn2 O12 95.39(16) 4_657 4_657
O20 Mn2 O12 178.96(16) . 4_657
O12 Mn2 O12 85.6(2) . 4_657
O20 Mn2 O31 82.51(16) 4_657 .
O20 Mn2 O31 96.75(16) . .
O12 Mn2 O31 97.74(16) . .
O12 Mn2 O31 82.99(16) 4_657 .
O20 Mn2 O31 96.75(16) 4_657 4_657
O20 Mn2 O31 82.51(16) . 4_657
O12 Mn2 O31 82.99(16) . 4_657
O12 Mn2 O31 97.74(16) 4_657 4_657
O31 Mn2 O31 179.0(2) . 4_657
O26 Mn3 O8 111.5(2) . 17_757
O26 Mn3 O18 138.9(3) . .
O8 Mn3 O18 100.4(3) 17_757 .
O26 Mn3 O7 83.6(2) . .
O8 Mn3 O7 133.1(3) 17_757 .
O18 Mn3 O7 93.4(2) . .
O26 Mn3 O8 98.3(2) . .
O8 Mn3 O8 72.4(3) 17_757 .
O18 Mn3 O8 116.1(3) . .
O7 Mn3 O8 61.3(2) . .
O26 Mn3 O1W 76.5(4) . .
O8 Mn3 O1W 80.8(4) 17_757 .
O18 Mn3 O1W 84.1(5) . .
O7 Mn3 O1W 145.6(4) . .
O8 Mn3 O1W 148.6(5) . .
O26 Mn3 P1 86.14(17) . .
O8 Mn3 P1 103.5(2) 17_757 .
O18 Mn3 P1 111.42(19) . .
O7 Mn3 P1 30.90(15) . .
O8 Mn3 P1 31.20(14) . .
O1W Mn3 P1 162.4(4) . .
O19 Mo1 O21 105.2(2) . 2_755
O19 Mo1 O20 101.2(2) . .
O21 Mo1 O20 95.15(17) 2_755 .
O19 Mo1 O16 96.5(2) . 24_677
O21 Mo1 O16 86.99(19) 2_755 24_677
O20 Mo1 O16 160.92(18) . 24_677
O19 Mo1 O14 97.9(2) . .
O21 Mo1 O14 156.08(18) 2_755 .
O20 Mo1 O14 86.28(17) . .
O16 Mo1 O14 84.25(18) 24_677 .
O19 Mo1 O3 171.4(2) . .
O21 Mo1 O3 82.84(17) 2_755 .
O20 Mo1 O3 80.98(16) . .
O16 Mo1 O3 80.48(16) 24_677 .
O14 Mo1 O3 73.78(16) . .
O19 Mo1 Mo3 99.88(18) . .
O21 Mo1 Mo3 47.88(13) 2_755 .
O20 Mo1 Mo3 48.82(12) . .
O16 Mo1 Mo3 134.59(14) 24_677 .
O14 Mo1 Mo3 134.04(12) . .
O3 Mo1 Mo3 87.88(10) . .
O13 Mo2 O11 105.4(2) . .
O13 Mo2 O12 101.7(2) . .
O11 Mo2 O12 95.12(18) . .
O13 Mo2 O15 96.0(2) . 24_677
O11 Mo2 O15 88.13(19) . 24_677
O12 Mo2 O15 160.38(18) . 24_677
O13 Mo2 O14 95.1(2) . .
O11 Mo2 O14 158.96(18) . .
O12 Mo2 O14 85.13(17) . .
O15 Mo2 O14 85.00(18) 24_677 .
O13 Mo2 O3 169.0(2) . .
O11 Mo2 O3 84.55(18) . .
O12 Mo2 O3 81.74(16) . .
O15 Mo2 O3 79.31(17) 24_677 .
O14 Mo2 O3 74.64(16) . .
O13 Mo2 Mo4 100.26(17) . .
O11 Mo2 Mo4 48.06(13) . .
O12 Mo2 Mo4 48.67(12) . .
O15 Mo2 Mo4 135.88(15) 24_677 .
O14 Mo2 Mo4 133.28(12) . .
O3 Mo2 Mo4 89.91(11) . .
O23 Mo3 O21 105.2(2) . 2_755
O23 Mo3 O20 101.9(2) . .
O21 Mo3 O20 95.31(18) 2_755 .
O23 Mo3 O22 97.6(2) . 2_755
O21 Mo3 O22 84.48(19) 2_755 2_755
O20 Mo3 O22 159.74(19) . 2_755
O23 Mo3 O27 96.6(2) . .
O21 Mo3 O27 156.99(19) 2_755 .
O20 Mo3 O27 87.27(17) . .
O22 Mo3 O27 85.33(18) 2_755 .
O23 Mo3 O4 169.0(2) . .
O21 Mo3 O4 85.03(17) 2_755 .
O20 Mo3 O4 80.82(17) . .
O22 Mo3 O4 78.98(18) 2_755 .
O27 Mo3 O4 72.79(16) . .
O23 Mo3 Mo1 100.44(18) . .
O21 Mo3 Mo1 48.00(13) 2_755 .
O20 Mo3 Mo1 48.87(12) . .
O22 Mo3 Mo1 132.06(14) 2_755 .
O27 Mo3 Mo1 135.26(12) . .
O4 Mo3 Mo1 89.41(11) . .
O23 Mo3 Na1 114.1(2) . 2_755
O21 Mo3 Na1 35.68(15) 2_755 2_755
O20 Mo3 Na1 123.68(15) . 2_755
O22 Mo3 Na1 50.10(16) 2_755 2_755
O27 Mo3 Na1 126.98(15) . 2_755
O4 Mo3 Na1 71.79(15) . 2_755
Mo1 Mo3 Na1 82.02(7) . 2_755
O10 Mo4 O11 106.0(2) . .
O10 Mo4 O12 101.2(2) . .
O11 Mo4 O12 95.06(18) . .
O10 Mo4 O6 94.5(2) . .
O11 Mo4 O6 88.08(19) . .
O12 Mo4 O6 162.47(19) . .
O10 Mo4 O9 98.7(2) . .
O11 Mo4 O9 154.12(19) . .
O12 Mo4 O9 87.38(17) . .
O6 Mo4 O9 82.46(18) . .
O10 Mo4 O2 170.8(2) . .
O11 Mo4 O2 82.82(17) . .
O12 Mo4 O2 80.06(16) . .
O6 Mo4 O2 83.24(17) . .
O9 Mo4 O2 72.21(16) . .
O10 Mo4 Mo2 100.32(17) . .
O11 Mo4 Mo2 47.96(13) . .
O12 Mo4 Mo2 48.70(12) . .
O6 Mo4 Mo2 135.92(15) . .
O9 Mo4 Mo2 134.67(12) . .
O2 Mo4 Mo2 87.36(11) . .
O30 Mo5 O29 105.4(2) . .
O30 Mo5 O31 101.9(2) . .
O29 Mo5 O31 95.40(18) . .
O30 Mo5 O5 94.4(2) . .
O29 Mo5 O5 89.0(2) . .
O31 Mo5 O5 161.36(18) . .
O30 Mo5 O9 96.7(2) . .
O29 Mo5 O9 156.97(18) . .
O31 Mo5 O9 86.20(17) . .
O5 Mo5 O9 82.83(19) . .
O30 Mo5 O2 168.5(2) . .
O29 Mo5 O2 84.88(18) . .
O31 Mo5 O2 81.85(16) . .
O5 Mo5 O2 80.50(17) . .
O9 Mo5 O2 72.58(16) . .
O30 Mo5 Mo6 100.60(18) . .
O29 Mo5 Mo6 48.12(13) . .
O31 Mo5 Mo6 48.83(12) . .
O5 Mo5 Mo6 136.89(15) . .
O9 Mo5 Mo6 134.15(12) . .
O2 Mo5 Mo6 90.05(11) . .
O28 Mo6 O29 105.3(2) . .
O28 Mo6 O31 101.7(2) . .
O29 Mo6 O31 95.34(18) . .
O28 Mo6 O24 95.3(2) . .
O29 Mo6 O24 87.6(2) . .
O31 Mo6 O24 161.29(18) . .
O28 Mo6 O27 98.1(2) . .
O29 Mo6 O27 155.65(18) . .
O31 Mo6 O27 86.05(17) . .
O24 Mo6 O27 83.81(19) . .
O28 Mo6 O4 170.7(2) . .
O29 Mo6 O4 83.33(18) . .
O31 Mo6 O4 80.53(16) . .
O24 Mo6 O4 81.47(17) . .
O27 Mo6 O4 72.90(16) . .
O28 Mo6 Mo5 100.41(19) . .
O29 Mo6 Mo5 48.06(13) . .
O31 Mo6 Mo5 48.83(12) . .
O24 Mo6 Mo5 135.41(15) . .
O27 Mo6 Mo5 133.74(12) . .
O4 Mo6 Mo5 87.89(11) . .

loop_
_geom_bond_atom_site_label_1
_geom_bond_atom_site_label_2
_geom_bond_distance
_geom_bond_site_symmetry_2
O1 P4 1.499(5) .
O1 Mn1 2.160(5) .
O2 P4 1.548(4) .
O2 Mo5 2.251(4) .
O2 Mo4 2.287(4) .
O1W Mn3 2.503(17) .
O3 P4 1.552(4) .
O3 Mo2 2.275(4) .
O3 Mo1 2.329(4) .
O2W Mn1 2.229(5) .
O2W Na1 2.476(7) 24_677
O4 P4 1.557(4) .
O4 Mo6 2.270(4) .
O4 Mo3 2.273(4) .
O5 P1 1.542(5) .
O5 Mo5 2.041(5) .
O4W O13W 1.41(4) .
O6 P1 1.550(5) .
O6 Mo4 2.041(5) .
O7 P1 1.525(6) .
O7 Mn1 2.138(7) .
O7 Mn3 2.321(7) .
O8 P1 1.525(6) .
O8 Mn3 2.069(6) 17_757
O8 Mn3 2.457(8) .
O7W O13W 1.26(4) .
O9 Mo4 2.104(4) .
O9 Mo5 2.125(4) .
O10 Mo4 1.680(5) .
O11 Mo2 1.944(4) .
O11 Mo4 1.947(4) .
O12 Mo4 1.971(4) .
O12 Mo2 1.972(4) .
O12 Mn2 2.187(4) .
O13 Mo2 1.687(5) .
O12W O12W 0.99(9) 13_666
O14 Mo1 2.097(4) .
O14 Mo2 2.114(4) .
O15 P2 1.546(5) .
O15 Mo2 2.044(4) 31_647
O16 P2 1.556(5) .
O16 Mo1 2.045(4) 31_647
O17 P2 1.502(6) .
O17 Mn1 2.189(5) .
O17 Na1 2.295(8) .
O18 P2 1.523(6) .
O18 Mn3 2.070(7) .
O19 Mo1 1.684(5) .
O20 Mo3 1.973(4) .
O20 Mo1 1.974(4) .
O20 Mn2 2.179(4) .
O21 Mo3 1.937(4) 2_755
O21 Mo1 1.940(4) 2_755
O21 Na1 2.266(6) .
O22 P3 1.559(5) .
O22 Mo3 2.022(5) 2_755
O22 Na1 2.725(7) .
O23 Mo3 1.673(5) .
O24 P3 1.557(5) 2_755
O24 Mo6 2.047(5) .
O24 Na2 2.877(7) .
O25 P3 1.510(5) .
O25 Mn1 2.136(5) .
O25 Na2 2.302(6) .
O25 Na1 2.769(7) .
O26 P3 1.519(5) .
O26 Mn3 2.066(5) .
O27 Mo6 2.108(5) .
O27 Mo3 2.111(4) .
O28 Mo6 1.680(5) .
O29 Mo5 1.943(4) .
O29 Mo6 1.945(4) .
O29 Na2 2.663(7) .
O30 Mo5 1.682(5) .
O31 Mo6 1.972(4) .
O31 Mo5 1.972(4) .
O31 Mn2 2.203(4) .
O32 P5 1.574(9) .
O32 Mn1 2.203(9) .
O32 Na1 2.236(9) .
Na1 O2W 2.476(7) 31_647
Na1 Mn1 3.148(4) .
Na1 P3 3.342(5) .
Na1 P5 3.400(5) .
Na1 Mo3 3.538(4) 2_755
Na2 O25 2.302(6) 2_755
Na2 O29 2.663(7) 2_755
Na2 O24 2.877(7) 2_755
Na2 P3 3.1700(18) 2_755
Na2 P3 3.1700(18) .
Na2 Mn1 3.586(6) .
Na2 Mn1 3.586(6) 2_755
P1 Mn3 2.943(2) .
P3 O24 1.557(5) 2_755
P5 O32 1.574(9) 2_755
P5 O32 1.574(9) 31_647
P5 O32 1.574(9) 24_677
P5 Na1 3.400(5) 2_755
P5 Na1 3.400(5) 31_647
P5 Na1 3.400(5) 24_677
Mn2 O20 2.179(4) 4_657
Mn2 O12 2.187(4) 4_657
Mn2 O31 2.203(4) 4_657
Mn3 O8 2.069(6) 17_757
Mo1 O21 1.940(4) 2_755
Mo1 O16 2.045(4) 24_677
Mo1 Mo3 2.5975(7) .
Mo2 O15 2.044(4) 24_677
Mo2 Mo4 2.6032(7) .
Mo3 O21 1.937(4) 2_755
Mo3 O22 2.022(5) 2_755
Mo3 Na1 3.538(4) 2_755
Mo5 Mo6 2.5969(8) .
